data_1522990
loop_
_publ_author_name
'Tangri, K.'

_publ_section_title
;
 Les phases gamma metastables dans le alliages d'uranium contenant du
 molybdene
;
_journal_name_full 'Memoires Scientifiques de la Revue de Metallurgie'
_journal_page_first 469
_journal_page_last 477
_journal_volume 58
_journal_year 1961
_chemical_formula_sum 'Mo0.96 U7.04'
_space_group_IT_number 125
_symmetry_space_group_name_Hall 'P 4 2 -1ab'
_symmetry_space_group_name_H-M 'P 4/n b m :1'
_cell_angle_alpha 90
_cell_angle_beta 90
_cell_angle_gamma 90
_cell_formula_units_Z 1
_cell_length_a 6.9244
_cell_length_b 6.9244
_cell_length_c 3.3998
_cell_volume 163.011
_citation_journal_id_ASTM MRMTAU
_cod_data_source_file Tangri_MRMTAU_1961_1296.cif
_cod_data_source_block Mo0.96U7.04
_cod_original_cell_volume 163.0113
_cod_original_sg_symbol_Hall '-P 4a 2b (x-1/4,y-1/4,z)'
_cod_database_code 1522990

loop_
_symmetry_equiv_pos_as_xyz
x,y,z
-y,x,z
-x,-y,z
y,-x,z
x,-y,-z
y,x,-z
-x,y,-z
-y,-x,-z
-x+1/2,-y+1/2,-z
y+1/2,-x+1/2,-z
x+1/2,y+1/2,-z
-y+1/2,x+1/2,-z
-x+1/2,y+1/2,z
-y+1/2,-x+1/2,z
x+1/2,-y+1/2,z
y+1/2,x+1/2,z

loop_
_atom_site_label
_atom_site_type_symbol
_atom_site_fract_x
_atom_site_fract_y
_atom_site_fract_z
_atom_site_occupancy
_atom_site_U_iso_or_equiv
U2 U 0 0 0 1 0.0
Mo1 Mo 0 0.5 0 0.48 0.0
U1 U 0 0.5 0 0.52 0.0
U3 U 0.25 0.25 0.5 1 0.0
